data_4024054
loop_
_publ_author_name
'Deniz Akalay'
'Gerd D\"urner'
'Jan W. Bats'
'Michael Bolte'
'Michael W. G\"obel'

_publ_section_title
;
 Synthesis of C~2~-Symmetric Bisamidines: A New Type of Chiral
 Metal-Free Lewis Acid Analogue Interacting with Carbonyl Groups
;
_journal_name_full 'Journal of Organic Chemistry'
_journal_page_first 5618
_journal_page_last 5624
_journal_paper_doi 10.1021/jo070534j
_journal_volume 72
_journal_year 2007
_chemical_absolute_configuration unk
_chemical_formula_moiety 'C31 H30 N4, 2(C6 H2 N3 O7)'
_chemical_formula_sum 'C43 H34 N10 O14'
_chemical_formula_weight 914.80
_chemical_name_systematic
; 
 ? 
;
_space_group_IT_number 4
_symmetry_cell_setting monoclinic
_symmetry_space_group_name_Hall 'P 2yb'
_symmetry_space_group_name_H-M 'P 1 21 1'
_atom_sites_solution_hydrogens geom
_atom_sites_solution_primary direct
_atom_sites_solution_secondary difmap
_audit_creation_method SHELXL-97
_cell_angle_alpha 90.00
_cell_angle_beta 111.22(3)
_cell_angle_gamma 90.00
_cell_formula_units_Z 2
_cell_length_a 13.068(5)
_cell_length_b 12.860(3)
_cell_length_c 13.187(3)
_cell_measurement_reflns_used 66
_cell_measurement_temperature 173(2)
_cell_measurement_theta_max 23
_cell_measurement_theta_min 3
_cell_volume 2065.8(10)
_computing_cell_refinement 'SMART (Siemens, 1995)'
_computing_data_collection 'SMART (Siemens, 1995)'
_computing_data_reduction 'SAINT (Siemens, 1995)'
_computing_publication_material 'SHELXL-97 (Sheldrick, 1997)'
_computing_structure_refinement 'SHELXL-97 (Sheldrick, 1997)'
_computing_structure_solution 'SHELXS-97 (Sheldrick, 1997)'
_diffrn_ambient_temperature 173(2)
_diffrn_measured_fraction_theta_full 0.952
_diffrn_measured_fraction_theta_max 0.952
_diffrn_measurement_device_type SIEMENS_SMART_1K_CCD
_diffrn_measurement_method \w
_diffrn_radiation_monochromator graphite
_diffrn_radiation_source 'normal-focus sealed tube'
_diffrn_radiation_type MoK\a
_diffrn_radiation_wavelength 0.71073
_diffrn_reflns_av_R_equivalents 0.0979
_diffrn_reflns_av_sigmaI/netI 0.1106
_diffrn_reflns_limit_h_max 17
_diffrn_reflns_limit_h_min -16
_diffrn_reflns_limit_k_max 16
_diffrn_reflns_limit_k_min -16
_diffrn_reflns_limit_l_max 17
_diffrn_reflns_limit_l_min -17
_diffrn_reflns_number 24741
_diffrn_reflns_theta_full 27.85
_diffrn_reflns_theta_max 27.85
_diffrn_reflns_theta_min 1.67
_diffrn_standards_decay_% 0.0
_diffrn_standards_interval_time 1200
_diffrn_standards_number 156
_exptl_absorpt_coefficient_mu 0.113
_exptl_absorpt_correction_T_max 0.994
_exptl_absorpt_correction_T_min 0.870
_exptl_absorpt_correction_type empirical
_exptl_absorpt_process_details ' SADABS (Sheldrick, 2000)'
_exptl_crystal_colour yellow
_exptl_crystal_density_diffrn 1.471
_exptl_crystal_density_method 'not measured'
_exptl_crystal_description rod
_exptl_crystal_F_000 948
_exptl_crystal_size_max 0.7
_exptl_crystal_size_mid 0.10
_exptl_crystal_size_min 0.05
_refine_diff_density_max 0.253
_refine_diff_density_min -0.217
_refine_diff_density_rms 0.055
_refine_ls_extinction_coef 0.0075(6)
_refine_ls_extinction_expression Fc^*^=kFc[1+0.001xFc^2^\l^3^/sin(2\q)]^-1/4^
_refine_ls_extinction_method SHELXL
_refine_ls_goodness_of_fit_ref 1.025
_refine_ls_hydrogen_treatment mixed
_refine_ls_matrix_type full
_refine_ls_number_parameters 621
_refine_ls_number_reflns 4923
_refine_ls_number_restraints 1
_refine_ls_restrained_S_all 1.025
_refine_ls_R_factor_all 0.1305
_refine_ls_R_factor_gt 0.0500
_refine_ls_shift/su_max 0.009
_refine_ls_shift/su_mean 0.002
_refine_ls_structure_factor_coef Fsqd
_refine_ls_weighting_details 'calc w=1/[\s^2^(Fo^2^)+(0.03P)^2^] where P=(Fo^2^+2Fc^2^)/3'
_refine_ls_weighting_scheme calc
_refine_ls_wR_factor_gt 0.0689
_refine_ls_wR_factor_ref 0.0843
_reflns_number_gt 2809
_reflns_number_total 4923
_reflns_threshold_expression I>2\s(I)
_cod_data_source_file jo070534jsi20070315_055545.cif
_cod_data_source_block 5f-dipicrate
_cod_original_sg_symbol_H-M 'P 21'
_cod_database_code 4024054

loop_
_symmetry_equiv_pos_as_xyz
'x, y, z'
'-x, y+1/2, -z'

loop_
_atom_site_label
_atom_site_type_symbol
_atom_site_fract_x
_atom_site_fract_y
_atom_site_fract_z
_atom_site_U_iso_or_equiv
_atom_site_adp_type
_atom_site_occupancy
_atom_site_symmetry_multiplicity
_atom_site_calc_flag
_atom_site_refinement_flags
_atom_site_disorder_assembly
_atom_site_disorder_group
N4 N 0.6504(3) 0.7552(3) 0.3578(3) 0.0270(9) Uani 1 1 d . . .
N1 N 0.9331(3) 0.7249(3) 0.6476(3) 0.0265(9) Uani 1 1 d . . .
C9 C 1.1619(3) 0.6666(3) 0.7185(3) 0.0324(10) Uani 1 1 d . . .
H9A H 1.1097 0.6265 0.6633 0.039 Uiso 1 1 calc R . .
C26 C 0.4460(3) 0.7509(3) 0.2637(3) 0.0244(10) Uani 1 1 d . . .
N3 N 0.6540(3) 0.6779(3) 0.5063(3) 0.0286(9) Uani 1 1 d . . .
C5 C 0.7070(3) 0.6974(3) 0.4414(3) 0.0239(10) Uani 1 1 d . . .
N2 N 0.9475(3) 0.8069(3) 0.5078(3) 0.0255(8) Uani 1 1 d . . .
C8 C 1.1300(3) 0.7577(3) 0.7519(3) 0.0232(9) Uani 1 1 d . . .
C31 C 0.3433(3) 0.7892(3) 0.2498(3) 0.0321(11) Uani 1 1 d . . .
H31A H 0.3358 0.8407 0.2984 0.039 Uiso 1 1 calc R . .
C7 C 0.5432(3) 0.7837(3) 0.3619(3) 0.0250(10) Uani 1 1 d . . .
H7A H 0.5405 0.8606 0.3722 0.030 Uiso 1 1 calc R . .
C3 C 0.9009(3) 0.7290(3) 0.5403(3) 0.0240(10) Uani 1 1 d . . .
C19 C 0.9984(3) 1.0505(3) 0.6739(3) 0.0346(11) Uani 1 1 d . . .
H19A H 1.0716 1.0392 0.7224 0.042 Uiso 1 1 calc R . .
C11 C 1.3464(3) 0.6907(4) 0.8428(4) 0.0399(12) Uani 1 1 d . . .
H11A H 1.4205 0.6680 0.8725 0.048 Uiso 1 1 calc R . .
C17 C 0.8411(4) 1.1592(4) 0.6107(4) 0.0521(13) Uani 1 1 d . . .
H17A H 0.8043 1.2219 0.6146 0.063 Uiso 1 1 calc R . .
C20 C 0.5270(3) 0.7960(3) 0.5526(3) 0.0275(10) Uani 1 1 d . . .
C22 C 0.4090(5) 0.8527(4) 0.6443(5) 0.0718(19) Uani 1 1 d . . .
H22A H 0.3412 0.8479 0.6552 0.086 Uiso 1 1 calc R . .
C18 C 0.9459(4) 1.1421(4) 0.6810(4) 0.0442(12) Uani 1 1 d . . .
H18A H 0.9825 1.1926 0.7344 0.053 Uiso 1 1 calc R . .
C28 C 0.3637(3) 0.6425(3) 0.1065(3) 0.0367(11) Uani 1 1 d . . .
H28A H 0.3715 0.5921 0.0571 0.044 Uiso 1 1 calc R . .
C4 C 0.8206(3) 0.6574(3) 0.4639(3) 0.0271(10) Uani 1 1 d . . .
H4B H 0.8283 0.5869 0.4962 0.033 Uiso 1 1 calc R . .
H4C H 0.8347 0.6527 0.3952 0.033 Uiso 1 1 calc R . .
C29 C 0.2612(3) 0.6798(4) 0.0939(3) 0.0376(11) Uani 1 1 d . . .
H29A H 0.1981 0.6550 0.0364 0.045 Uiso 1 1 calc R . .
C21 C 0.4297(4) 0.7886(4) 0.5707(4) 0.0505(14) Uani 1 1 d . . .
H21A H 0.3765 0.7386 0.5319 0.061 Uiso 1 1 calc R . .
C25 C 0.6033(4) 0.8676(4) 0.6101(4) 0.0483(14) Uani 1 1 d . . .
H25A H 0.6707 0.8732 0.5984 0.058 Uiso 1 1 calc R . .
C12 C 1.3160(3) 0.7821(4) 0.8785(4) 0.0420(12) Uani 1 1 d . . .
H12A H 1.3686 0.8221 0.9335 0.050 Uiso 1 1 calc R . .
C13 C 1.2073(3) 0.8153(3) 0.8331(3) 0.0325(11) Uani 1 1 d . . .
H13A H 1.1858 0.8779 0.8579 0.039 Uiso 1 1 calc R . .
C15 C 0.8418(4) 0.9941(4) 0.5277(4) 0.0456(13) Uani 1 1 d . . .
H15A H 0.8053 0.9437 0.4741 0.055 Uiso 1 1 calc R . .
C1 C 1.0174(3) 0.8031(3) 0.6993(3) 0.0246(9) Uani 1 1 d . . .
H1B H 0.9971 0.8431 0.7543 0.029 Uiso 1 1 calc R . .
C6 C 0.5448(3) 0.7266(3) 0.4677(3) 0.0254(10) Uani 1 1 d . . .
H6A H 0.4876 0.6708 0.4470 0.030 Uiso 1 1 calc R . .
C27 C 0.4562(3) 0.6779(3) 0.1911(3) 0.0316(10) Uani 1 1 d . . .
H27A H 0.5266 0.6518 0.1989 0.038 Uiso 1 1 calc R . .
C24 C 0.5835(4) 0.9325(4) 0.6855(4) 0.0591(16) Uani 1 1 d . . .
H24A H 0.6366 0.9822 0.7252 0.071 Uiso 1 1 calc R . .
C14 C 0.9474(3) 0.9758(3) 0.5986(3) 0.0269(10) Uani 1 1 d . . .
C10 C 1.2695(3) 0.6318(4) 0.7642(4) 0.0408(12) Uani 1 1 d . . .
H10A H 1.2902 0.5677 0.7414 0.049 Uiso 1 1 calc R . .
C23 C 0.4858(5) 0.9233(5) 0.7017(4) 0.0630(16) Uani 1 1 d . . .
H23A H 0.4717 0.9667 0.7534 0.076 Uiso 1 1 calc R . .
C2 C 1.0074(3) 0.8752(3) 0.5997(3) 0.0240(9) Uani 1 1 d . . .
H2B H 1.0822 0.8904 0.5989 0.029 Uiso 1 1 calc R . .
C16 C 0.7891(4) 1.0852(4) 0.5342(4) 0.0667(17) Uani 1 1 d . . .
H16A H 0.7161 1.0970 0.4854 0.080 Uiso 1 1 calc R . .
C30 C 0.2507(3) 0.7537(4) 0.1658(3) 0.0397(12) Uani 1 1 d . . .
H30A H 0.1803 0.7802 0.1577 0.048 Uiso 1 1 calc R . .
H1A H 0.904(3) 0.687(3) 0.680(3) 0.022(12) Uiso 1 1 d . . .
H2A H 0.922(4) 0.828(5) 0.425(5) 0.11(2) Uiso 1 1 d . . .
H4A H 0.686(4) 0.785(4) 0.311(4) 0.076(17) Uiso 1 1 d . . .
H3 H 0.680(3) 0.640(3) 0.563(3) 0.029(12) Uiso 1 1 d . . .
O1 O 0.8264(2) 0.8433(2) 0.2915(2) 0.0296(7) Uani 1 1 d . . .
O7 O 1.0193(2) 0.9555(2) 0.3882(2) 0.0400(8) Uani 1 1 d . . .
N6 N 0.9114(3) 0.9232(3) -0.0848(3) 0.0362(9) Uani 1 1 d . . .
N7 N 1.0397(3) 0.9261(3) 0.3089(3) 0.0308(9) Uani 1 1 d . . .
C36 C 0.9692(3) 0.9245(3) 0.1134(3) 0.0307(10) Uani 1 1 d . . .
H36 H 1.0409 0.9433 0.1174 0.037 Uiso 1 1 calc R . .
O5 O 1.0026(3) 0.9566(2) -0.0751(2) 0.0457(9) Uani 1 1 d . . .
C37 C 0.9472(3) 0.9082(3) 0.2066(3) 0.0260(10) Uani 1 1 d . . .
O6 O 1.1331(2) 0.9133(3) 0.3102(2) 0.0470(9) Uani 1 1 d . . .
N5 N 0.6470(3) 0.8464(3) 0.0859(3) 0.0311(9) Uani 1 1 d . . .
C32 C 0.8426(3) 0.8738(3) 0.2078(3) 0.0247(10) Uani 1 1 d . . .
O2 O 0.6123(2) 0.8760(2) 0.1567(2) 0.0381(8) Uani 1 1 d . . .
C34 C 0.7802(3) 0.8857(3) 0.0058(3) 0.0283(10) Uani 1 1 d . . .
H34 H 0.7233 0.8778 -0.0633 0.034 Uiso 1 1 calc R . .
O3 O 0.5898(2) 0.7994(3) 0.0035(2) 0.0478(9) Uani 1 1 d . . .
O4 O 0.8420(3) 0.8938(3) -0.1712(2) 0.0554(10) Uani 1 1 d . . .
C35 C 0.8854(3) 0.9130(3) 0.0141(3) 0.0275(10) Uani 1 1 d . . .
C33 C 0.7604(3) 0.8704(3) 0.0997(3) 0.0259(10) Uani 1 1 d . . .
O8 O 0.7750(2) 0.6267(2) 0.7184(2) 0.0301(7) Uani 1 1 d . . .
O14 O 0.5860(2) 0.5226(2) 0.6155(2) 0.0396(8) Uani 1 1 d . . .
O13 O 0.4661(2) 0.5387(2) 0.6914(2) 0.0437(9) Uani 1 1 d . . .
O9 O 0.9788(2) 0.6526(2) 0.8637(2) 0.0394(8) Uani 1 1 d . . .
C39 C 0.8261(3) 0.6272(3) 0.9123(3) 0.0258(10) Uani 1 1 d . . .
C38 C 0.7519(3) 0.6075(3) 0.8016(3) 0.0240(10) Uani 1 1 d . . .
O12 O 0.5758(3) 0.5245(2) 1.0722(2) 0.0434(8) Uani 1 1 d . . .
N10 N 0.5609(3) 0.5422(3) 0.6951(3) 0.0305(9) Uani 1 1 d . . .
N9 N 0.6641(3) 0.5658(3) 1.0842(3) 0.0359(9) Uani 1 1 d . . .
C42 C 0.6204(3) 0.5523(3) 0.8886(3) 0.0267(10) Uani 1 1 d . . .
H42 H 0.5505 0.5251 0.8814 0.032 Uiso 1 1 calc R . .
C41 C 0.6957(3) 0.5766(3) 0.9895(3) 0.0288(10) Uani 1 1 d . . .
C40 C 0.7982(3) 0.6134(3) 1.0021(3) 0.0277(10) Uani 1 1 d . . .
H40 H 0.8494 0.6292 1.0725 0.033 Uiso 1 1 calc R . .
O10 O 0.9876(2) 0.7043(2) 1.0225(2) 0.0422(8) Uani 1 1 d . . .
C43 C 0.6475(3) 0.5679(3) 0.7984(3) 0.0249(10) Uani 1 1 d . . .
N8 N 0.9374(3) 0.6643(3) 0.9340(3) 0.0304(9) Uani 1 1 d . . .
O11 O 0.7284(2) 0.5992(3) 1.1728(2) 0.0497(9) Uani 1 1 d . . .

loop_
_atom_site_aniso_label
_atom_site_aniso_U_11
_atom_site_aniso_U_22
_atom_site_aniso_U_33
_atom_site_aniso_U_23
_atom_site_aniso_U_13
_atom_site_aniso_U_12
N4 0.0206(19) 0.035(2) 0.023(2) 0.0069(17) 0.0043(17) 0.0000(17)
N1 0.023(2) 0.033(2) 0.023(2) 0.0054(18) 0.0077(17) -0.0018(17)
C9 0.025(2) 0.032(3) 0.037(3) -0.001(2) 0.008(2) 0.000(2)
C26 0.022(2) 0.030(3) 0.018(2) 0.0023(19) 0.0037(19) -0.0012(19)
N3 0.030(2) 0.036(2) 0.020(2) 0.0083(18) 0.0101(18) 0.0059(18)
C5 0.025(2) 0.025(2) 0.021(2) -0.006(2) 0.0073(19) -0.0065(19)
N2 0.028(2) 0.027(2) 0.022(2) -0.0003(17) 0.0099(17) -0.0028(17)
C8 0.021(2) 0.025(2) 0.022(2) 0.0029(19) 0.0069(19) -0.0008(19)
C31 0.029(3) 0.034(3) 0.033(3) -0.001(2) 0.010(2) 0.001(2)
C7 0.021(2) 0.029(3) 0.023(2) 0.0002(19) 0.0067(18) 0.0012(19)
C3 0.022(2) 0.030(3) 0.020(2) -0.004(2) 0.0080(19) 0.005(2)
C19 0.033(3) 0.032(3) 0.032(3) 0.000(2) 0.004(2) 0.000(2)
C11 0.021(2) 0.044(3) 0.050(3) 0.014(3) 0.007(2) 0.004(2)
C17 0.058(3) 0.036(3) 0.054(3) -0.008(3) 0.010(3) 0.016(3)
C20 0.023(2) 0.037(3) 0.019(2) 0.003(2) 0.0042(19) 0.000(2)
C22 0.092(5) 0.056(4) 0.106(5) -0.021(4) 0.081(4) -0.011(4)
C18 0.054(3) 0.031(3) 0.038(3) -0.006(2) 0.005(3) -0.003(3)
C28 0.043(3) 0.043(3) 0.023(2) -0.005(2) 0.011(2) -0.003(2)
C4 0.027(2) 0.029(2) 0.026(2) -0.003(2) 0.0107(19) 0.004(2)
C29 0.030(3) 0.046(3) 0.028(3) -0.001(2) 0.001(2) -0.004(2)
C21 0.057(3) 0.043(3) 0.066(4) -0.012(3) 0.040(3) -0.013(3)
C25 0.032(3) 0.069(4) 0.046(3) -0.019(3) 0.017(2) -0.005(3)
C12 0.029(3) 0.047(3) 0.040(3) 0.002(3) 0.001(2) 0.002(2)
C13 0.032(3) 0.030(3) 0.030(3) 0.001(2) 0.004(2) 0.005(2)
C15 0.037(3) 0.040(3) 0.044(3) -0.011(2) -0.004(2) 0.010(2)
C1 0.021(2) 0.027(2) 0.025(2) -0.004(2) 0.0069(18) -0.0042(19)
C6 0.025(2) 0.029(2) 0.022(2) -0.001(2) 0.0091(19) -0.004(2)
C27 0.026(2) 0.037(3) 0.028(2) 0.001(2) 0.005(2) 0.000(2)
C24 0.060(4) 0.071(4) 0.041(3) -0.023(3) 0.011(3) 0.001(3)
C14 0.031(2) 0.026(2) 0.024(2) 0.002(2) 0.012(2) -0.002(2)
C10 0.034(3) 0.037(3) 0.054(3) 0.002(3) 0.018(2) 0.008(2)
C23 0.094(5) 0.065(4) 0.046(3) -0.006(3) 0.044(3) 0.004(4)
C2 0.021(2) 0.030(3) 0.023(2) 0.0009(19) 0.0100(18) -0.0016(19)
C16 0.052(3) 0.060(4) 0.060(4) -0.021(3) -0.014(3) 0.024(3)
C30 0.025(2) 0.052(3) 0.036(3) 0.002(2) 0.005(2) 0.005(2)
O1 0.0310(17) 0.0394(18) 0.0184(16) 0.0030(13) 0.0089(14) -0.0029(14)
O7 0.042(2) 0.051(2) 0.0245(18) -0.0021(16) 0.0082(16) -0.0052(16)
N6 0.044(3) 0.040(2) 0.029(2) -0.0009(19) 0.017(2) 0.004(2)
N7 0.035(2) 0.029(2) 0.026(2) 0.0041(18) 0.0076(19) -0.0083(19)
C36 0.035(3) 0.024(2) 0.038(3) 0.000(2) 0.019(2) -0.001(2)
O5 0.049(2) 0.058(2) 0.039(2) -0.0043(16) 0.0262(17) -0.0177(17)
C37 0.025(2) 0.023(2) 0.026(3) 0.002(2) 0.005(2) -0.0016(19)
O6 0.0253(17) 0.069(2) 0.045(2) 0.0039(18) 0.0107(15) -0.0033(17)
N5 0.031(2) 0.032(2) 0.028(2) 0.0049(18) 0.0077(19) 0.0004(18)
C32 0.029(2) 0.025(2) 0.020(2) -0.0020(19) 0.010(2) 0.001(2)
O2 0.0357(18) 0.053(2) 0.0309(18) 0.0002(16) 0.0181(15) 0.0003(16)
C34 0.033(3) 0.027(3) 0.021(2) -0.001(2) 0.006(2) 0.002(2)
O3 0.0331(18) 0.067(2) 0.037(2) -0.0143(18) 0.0041(15) -0.0107(17)
O4 0.051(2) 0.094(3) 0.0223(19) -0.0082(19) 0.0142(17) -0.006(2)
C35 0.035(3) 0.029(3) 0.023(2) 0.002(2) 0.015(2) 0.002(2)
C33 0.020(2) 0.030(3) 0.027(3) -0.002(2) 0.008(2) -0.0007(19)
O8 0.0282(16) 0.0381(19) 0.0213(16) 0.0020(14) 0.0056(13) -0.0064(14)
O14 0.0449(19) 0.051(2) 0.0234(17) -0.0023(15) 0.0127(16) -0.0191(16)
O13 0.0243(18) 0.058(2) 0.044(2) -0.0072(17) 0.0075(16) -0.0050(15)
O9 0.0282(17) 0.058(2) 0.0316(18) 0.0046(16) 0.0107(14) -0.0051(15)
C39 0.022(2) 0.028(3) 0.024(2) 0.003(2) 0.0045(19) 0.0027(19)
C38 0.024(2) 0.021(2) 0.025(3) 0.004(2) 0.006(2) 0.0039(19)
O12 0.046(2) 0.054(2) 0.042(2) -0.0006(17) 0.0292(17) -0.0024(17)
N10 0.033(2) 0.029(2) 0.028(2) 0.0017(18) 0.0082(19) -0.0031(17)
N9 0.038(2) 0.040(3) 0.031(2) 0.008(2) 0.015(2) 0.013(2)
C42 0.017(2) 0.029(3) 0.033(3) 0.000(2) 0.007(2) 0.0037(18)
C41 0.032(3) 0.032(3) 0.027(3) 0.005(2) 0.016(2) 0.007(2)
C40 0.026(2) 0.028(3) 0.024(2) 0.001(2) 0.003(2) 0.006(2)
O10 0.0372(17) 0.047(2) 0.0330(19) -0.0136(16) 0.0018(14) -0.0123(16)
C43 0.026(2) 0.028(2) 0.020(2) -0.001(2) 0.008(2) 0.001(2)
N8 0.030(2) 0.026(2) 0.032(2) 0.0036(18) 0.0081(19) 0.0010(17)
O11 0.047(2) 0.078(3) 0.0226(19) -0.0013(17) 0.0104(17) 0.0074(19)

loop_
_atom_type_symbol
_atom_type_description
_atom_type_scat_dispersion_real
_atom_type_scat_dispersion_imag
_atom_type_scat_source
C C 0.0033 0.0016 'International Tables Vol C Tables 4.2.6.8 and 6.1.1.4'
H H 0.0000 0.0000 'International Tables Vol C Tables 4.2.6.8 and 6.1.1.4'
N N 0.0061 0.0033 'International Tables Vol C Tables 4.2.6.8 and 6.1.1.4'
O O 0.0106 0.0060 'International Tables Vol C Tables 4.2.6.8 and 6.1.1.4'

loop_
_geom_angle_atom_site_label_1
_geom_angle_atom_site_label_2
_geom_angle_atom_site_label_3
_geom_angle
_geom_angle_site_symmetry_1
_geom_angle_site_symmetry_3
_geom_angle_publ_flag
C5 N4 C7 111.4(3) . . ?
C3 N1 C1 111.4(3) . . ?
C8 C9 C10 121.0(4) . . ?
C31 C26 C27 119.0(4) . . ?
C31 C26 C7 119.4(4) . . ?
C27 C26 C7 121.5(4) . . ?
C5 N3 C6 111.7(3) . . ?
N3 C5 N4 112.8(4) . . ?
N3 C5 C4 121.9(4) . . ?
N4 C5 C4 125.3(4) . . ?
C3 N2 C2 110.9(3) . . ?
C9 C8 C13 118.8(4) . . ?
C9 C8 C1 123.2(4) . . ?
C13 C8 C1 117.8(4) . . ?
C26 C31 C30 120.9(4) . . ?
N4 C7 C26 114.6(3) . . ?
N4 C7 C6 102.1(3) . . ?
C26 C7 C6 111.5(3) . . ?
N2 C3 N1 111.8(4) . . ?
N2 C3 C4 123.1(3) . . ?
N1 C3 C4 125.1(4) . . ?
C14 C19 C18 121.5(4) . . ?
C12 C11 C10 120.3(4) . . ?
C18 C17 C16 119.7(4) . . ?
C25 C20 C21 118.9(4) . . ?
C25 C20 C6 122.0(4) . . ?
C21 C20 C6 119.1(4) . . ?
C23 C22 C21 119.9(5) . . ?
C17 C18 C19 119.4(4) . . ?
C29 C28 C27 120.5(4) . . ?
C3 C4 C5 109.2(3) . . ?
C28 C29 C30 119.4(4) . . ?
C22 C21 C20 120.7(5) . . ?
C20 C25 C24 120.8(4) . . ?
C11 C12 C13 119.3(4) . . ?
C8 C13 C12 120.8(4) . . ?
C14 C15 C16 120.2(4) . . ?
N1 C1 C8 113.3(3) . . ?
N1 C1 C2 101.2(3) . . ?
C8 C1 C2 112.7(3) . . ?
N3 C6 C20 112.7(3) . . ?
N3 C6 C7 101.9(3) . . ?
C20 C6 C7 115.1(3) . . ?
C26 C27 C28 120.3(4) . . ?
C23 C24 C25 118.9(5) . . ?
C19 C14 C15 118.6(4) . . ?
C19 C14 C2 118.6(4) . . ?
C15 C14 C2 122.8(4) . . ?
C11 C10 C9 119.8(4) . . ?
C22 C23 C24 120.7(5) . . ?
N2 C2 C14 112.5(3) . . ?
N2 C2 C1 101.2(3) . . ?
C14 C2 C1 113.5(3) . . ?
C17 C16 C15 120.6(4) . . ?
C29 C30 C31 119.9(4) . . ?
O5 N6 O4 124.5(4) . . ?
O5 N6 C35 117.8(4) . . ?
O4 N6 C35 117.7(4) . . ?
O6 N7 O7 123.4(4) . . ?
O6 N7 C37 118.5(4) . . ?
O7 N7 C37 118.1(4) . . ?
C37 C36 C35 118.7(4) . . ?
C36 C37 C32 124.2(4) . . ?
C36 C37 N7 115.4(4) . . ?
C32 C37 N7 120.4(3) . . ?
O3 N5 O2 123.1(4) . . ?
O3 N5 C33 118.6(3) . . ?
O2 N5 C33 118.3(4) . . ?
O1 C32 C33 123.7(4) . . ?
O1 C32 C37 124.5(4) . . ?
C33 C32 C37 111.6(3) . . ?
C33 C34 C35 118.2(4) . . ?
C36 C35 C34 121.9(4) . . ?
C36 C35 N6 118.3(4) . . ?
C34 C35 N6 119.7(4) . . ?
C34 C33 C32 125.0(4) . . ?
C34 C33 N5 115.7(4) . . ?
C32 C33 N5 119.3(3) . . ?
C40 C39 C38 123.7(4) . . ?
C40 C39 N8 115.6(4) . . ?
C38 C39 N8 120.7(4) . . ?
O8 C38 C43 124.4(4) . . ?
O8 C38 C39 123.7(4) . . ?
C43 C38 C39 111.8(4) . . ?
O13 N10 O14 122.4(3) . . ?
O13 N10 C43 118.5(3) . . ?
O14 N10 C43 119.0(4) . . ?
O12 N9 O11 123.7(4) . . ?
O12 N9 C41 118.4(4) . . ?
O11 N9 C41 117.9(4) . . ?
C43 C42 C41 119.1(4) . . ?
C40 C41 C42 121.4(4) . . ?
C40 C41 N9 119.7(4) . . ?
C42 C41 N9 118.8(4) . . ?
C39 C40 C41 119.6(4) . . ?
C42 C43 C38 124.3(4) . . ?
C42 C43 N10 114.8(4) . . ?
C38 C43 N10 120.9(3) . . ?
O10 N8 O9 122.3(3) . . ?
O10 N8 C39 118.5(3) . . ?
O9 N8 C39 119.2(3) . . ?

loop_
_geom_bond_atom_site_label_1
_geom_bond_atom_site_label_2
_geom_bond_distance
_geom_bond_site_symmetry_2
_geom_bond_publ_flag
N4 C5 1.314(5) . ?
N4 C7 1.468(5) . ?
N1 C3 1.323(5) . ?
N1 C1 1.464(5) . ?
C9 C8 1.369(5) . ?
C9 C10 1.387(5) . ?
C26 C31 1.378(5) . ?
C26 C27 1.381(5) . ?
C26 C7 1.510(5) . ?
N3 C5 1.306(5) . ?
N3 C6 1.470(5) . ?
C5 C4 1.496(5) . ?
N2 C3 1.322(5) . ?
N2 C2 1.472(5) . ?
C8 C13 1.390(5) . ?
C8 C1 1.499(5) . ?
C31 C30 1.390(5) . ?
C7 C6 1.570(5) . ?
C3 C4 1.483(5) . ?
C19 C14 1.369(5) . ?
C19 C18 1.383(6) . ?
C11 C12 1.377(6) . ?
C11 C10 1.379(6) . ?
C17 C18 1.366(6) . ?
C17 C16 1.374(6) . ?
C20 C25 1.367(6) . ?
C20 C21 1.379(5) . ?
C20 C6 1.514(5) . ?
C22 C23 1.361(7) . ?
C22 C21 1.372(6) . ?
C28 C29 1.376(5) . ?
C28 C27 1.391(5) . ?
C29 C30 1.384(6) . ?
C25 C24 1.393(6) . ?
C12 C13 1.394(5) . ?
C15 C14 1.378(5) . ?
C15 C16 1.378(6) . ?
C1 C2 1.574(5) . ?
C24 C23 1.372(7) . ?
C14 C2 1.511(5) . ?
O1 C32 1.260(4) . ?
O7 N7 1.228(4) . ?
N6 O5 1.229(4) . ?
N6 O4 1.231(4) . ?
N6 C35 1.468(5) . ?
N7 O6 1.225(4) . ?
N7 C37 1.467(5) . ?
C36 C37 1.377(5) . ?
C36 C35 1.378(5) . ?
C37 C32 1.442(5) . ?
N5 O3 1.231(4) . ?
N5 O2 1.236(4) . ?
N5 C33 1.460(5) . ?
C32 C33 1.442(5) . ?
C34 C33 1.368(5) . ?
C34 C35 1.383(5) . ?
O8 C38 1.263(4) . ?
O14 N10 1.233(4) . ?
O13 N10 1.223(4) . ?
O9 N8 1.240(4) . ?
C39 C40 1.371(5) . ?
C39 C38 1.453(5) . ?
C39 N8 1.456(5) . ?
C38 C43 1.443(5) . ?
O12 N9 1.227(4) . ?
N10 C43 1.459(5) . ?
N9 O11 1.242(4) . ?
N9 C41 1.457(5) . ?
C42 C43 1.373(5) . ?
C42 C41 1.374(5) . ?
C41 C40 1.373(5) . ?
O10 N8 1.226(4) . ?

loop_
_geom_torsion_atom_site_label_1
_geom_torsion_atom_site_label_2
_geom_torsion_atom_site_label_3
_geom_torsion_atom_site_label_4
_geom_torsion
_geom_torsion_site_symmetry_1
_geom_torsion_site_symmetry_2
_geom_torsion_site_symmetry_3
_geom_torsion_site_symmetry_4
_geom_torsion_publ_flag
C6 N3 C5 N4 -0.1(5) . . . . ?
C6 N3 C5 C4 179.3(3) . . . . ?
C7 N4 C5 N3 1.1(5) . . . . ?
C7 N4 C5 C4 -178.2(3) . . . . ?
C10 C9 C8 C13 -0.2(6) . . . . ?
C10 C9 C8 C1 175.0(4) . . . . ?
C27 C26 C31 C30 1.5(6) . . . . ?
C7 C26 C31 C30 -174.3(4) . . . . ?
C5 N4 C7 C26 -122.3(4) . . . . ?
C5 N4 C7 C6 -1.6(4) . . . . ?
C31 C26 C7 N4 -168.5(4) . . . . ?
C27 C26 C7 N4 15.8(5) . . . . ?
C31 C26 C7 C6 76.0(5) . . . . ?
C27 C26 C7 C6 -99.6(4) . . . . ?
C2 N2 C3 N1 -8.9(4) . . . . ?
C2 N2 C3 C4 169.8(3) . . . . ?
C1 N1 C3 N2 -4.4(4) . . . . ?
C1 N1 C3 C4 176.9(3) . . . . ?
C16 C17 C18 C19 0.3(8) . . . . ?
C14 C19 C18 C17 -0.7(7) . . . . ?
N2 C3 C4 C5 -92.6(4) . . . . ?
N1 C3 C4 C5 86.0(5) . . . . ?
N3 C5 C4 C3 -83.8(5) . . . . ?
N4 C5 C4 C3 95.5(5) . . . . ?
C27 C28 C29 C30 0.5(6) . . . . ?
C23 C22 C21 C20 -1.2(9) . . . . ?
C25 C20 C21 C22 0.8(7) . . . . ?
C6 C20 C21 C22 -177.8(5) . . . . ?
C21 C20 C25 C24 -0.3(7) . . . . ?
C6 C20 C25 C24 178.2(4) . . . . ?
C10 C11 C12 C13 -1.0(7) . . . . ?
C9 C8 C13 C12 1.2(6) . . . . ?
C1 C8 C13 C12 -174.3(4) . . . . ?
C11 C12 C13 C8 -0.6(6) . . . . ?
C3 N1 C1 C8 -106.6(4) . . . . ?
C3 N1 C1 C2 14.3(4) . . . . ?
C9 C8 C1 N1 26.5(5) . . . . ?
C13 C8 C1 N1 -158.2(3) . . . . ?
C9 C8 C1 C2 -87.6(5) . . . . ?
C13 C8 C1 C2 87.6(4) . . . . ?
C5 N3 C6 C20 -124.7(4) . . . . ?
C5 N3 C6 C7 -0.9(4) . . . . ?
C25 C20 C6 N3 47.2(5) . . . . ?
C21 C20 C6 N3 -134.3(4) . . . . ?
C25 C20 C6 C7 -69.0(5) . . . . ?
C21 C20 C6 C7 109.5(4) . . . . ?
N4 C7 C6 N3 1.4(4) . . . . ?
C26 C7 C6 N3 124.3(3) . . . . ?
N4 C7 C6 C20 123.6(3) . . . . ?
C26 C7 C6 C20 -113.5(4) . . . . ?
C31 C26 C27 C28 -1.2(6) . . . . ?
C7 C26 C27 C28 174.5(4) . . . . ?
C29 C28 C27 C26 0.2(6) . . . . ?
C20 C25 C24 C23 0.2(8) . . . . ?
C18 C19 C14 C15 1.0(6) . . . . ?
C18 C19 C14 C2 -176.6(4) . . . . ?
C16 C15 C14 C19 -0.9(7) . . . . ?
C16 C15 C14 C2 176.6(5) . . . . ?
C12 C11 C10 C9 2.0(7) . . . . ?
C8 C9 C10 C11 -1.4(6) . . . . ?
C21 C22 C23 C24 1.1(9) . . . . ?
C25 C24 C23 C22 -0.6(8) . . . . ?
C3 N2 C2 C14 -104.6(4) . . . . ?
C3 N2 C2 C1 16.8(4) . . . . ?
C19 C14 C2 N2 -174.2(3) . . . . ?
C15 C14 C2 N2 8.3(5) . . . . ?
C19 C14 C2 C1 71.6(4) . . . . ?
C15 C14 C2 C1 -105.8(4) . . . . ?
N1 C1 C2 N2 -17.6(3) . . . . ?
C8 C1 C2 N2 103.7(4) . . . . ?
N1 C1 C2 C14 103.2(4) . . . . ?
C8 C1 C2 C14 -135.5(4) . . . . ?
C18 C17 C16 C15 -0.2(9) . . . . ?
C14 C15 C16 C17 0.5(8) . . . . ?
C28 C29 C30 C31 -0.2(6) . . . . ?
C26 C31 C30 C29 -0.8(6) . . . . ?
C35 C36 C37 C32 3.7(6) . . . . ?
C35 C36 C37 N7 -177.6(4) . . . . ?
O6 N7 C37 C36 -28.1(5) . . . . ?
O7 N7 C37 C36 150.2(4) . . . . ?
O6 N7 C37 C32 150.6(4) . . . . ?
O7 N7 C37 C32 -31.1(5) . . . . ?
C36 C37 C32 O1 168.4(4) . . . . ?
N7 C37 C32 O1 -10.2(6) . . . . ?
C36 C37 C32 C33 -6.8(6) . . . . ?
N7 C37 C32 C33 174.6(3) . . . . ?
C37 C36 C35 C34 0.0(6) . . . . ?
C37 C36 C35 N6 -175.7(4) . . . . ?
C33 C34 C35 C36 0.3(6) . . . . ?
C33 C34 C35 N6 175.9(4) . . . . ?
O5 N6 C35 C36 -10.6(6) . . . . ?
O4 N6 C35 C36 166.5(4) . . . . ?
O5 N6 C35 C34 173.6(4) . . . . ?
O4 N6 C35 C34 -9.3(6) . . . . ?
C35 C34 C33 C32 -4.3(6) . . . . ?
C35 C34 C33 N5 177.3(4) . . . . ?
O1 C32 C33 C34 -168.1(4) . . . . ?
C37 C32 C33 C34 7.1(6) . . . . ?
O1 C32 C33 N5 10.3(6) . . . . ?
C37 C32 C33 N5 -174.5(4) . . . . ?
O3 N5 C33 C34 30.4(5) . . . . ?
O2 N5 C33 C34 -148.3(4) . . . . ?
O3 N5 C33 C32 -148.1(4) . . . . ?
O2 N5 C33 C32 33.2(5) . . . . ?
C40 C39 C38 O8 175.1(4) . . . . ?
N8 C39 C38 O8 -4.6(6) . . . . ?
C40 C39 C38 C43 -2.3(6) . . . . ?
N8 C39 C38 C43 178.0(3) . . . . ?
C43 C42 C41 C40 -1.7(6) . . . . ?
C43 C42 C41 N9 176.4(4) . . . . ?
O12 N9 C41 C40 -173.9(4) . . . . ?
O11 N9 C41 C40 6.2(6) . . . . ?
O12 N9 C41 C42 8.0(6) . . . . ?
O11 N9 C41 C42 -171.9(4) . . . . ?
C38 C39 C40 C41 1.6(6) . . . . ?
N8 C39 C40 C41 -178.7(3) . . . . ?
C42 C41 C40 C39 0.5(6) . . . . ?
N9 C41 C40 C39 -177.5(4) . . . . ?
C41 C42 C43 C38 0.8(6) . . . . ?
C41 C42 C43 N10 -178.5(4) . . . . ?
O8 C38 C43 C42 -176.4(4) . . . . ?
C39 C38 C43 C42 1.1(5) . . . . ?
O8 C38 C43 N10 2.9(6) . . . . ?
C39 C38 C43 N10 -179.6(3) . . . . ?
O13 N10 C43 C42 20.6(5) . . . . ?
O14 N10 C43 C42 -157.8(4) . . . . ?
O13 N10 C43 C38 -158.8(4) . . . . ?
O14 N10 C43 C38 22.9(5) . . . . ?
C40 C39 N8 O10 -17.7(5) . . . . ?
C38 C39 N8 O10 162.0(4) . . . . ?
C40 C39 N8 O9 160.8(4) . . . . ?
C38 C39 N8 O9 -19.5(5) . . . . ?
